data_4109215
loop_
_publ_author_name
'Elena V. Balagurova'
'Dmitri N. Cheredilin'
'Galina D. Kolomnikova'
'Oleg L. Tok'
'Fedor M. Dolgushin'
'Alexander I. Yanovsky'
'Igor T. Chizhevsky'

_publ_section_title
;
 Stable exo-nido-Metallacarboranes (M = OsIV) that
 Incorporatemeta-Carborane-Based Dicarbollide Ligands
;
_journal_name_full 'Journal of the American Chemical Society'
_journal_page_first 3745
_journal_page_last 3753
_journal_paper_doi 10.1021/ja067838s
_journal_volume 129
_journal_year 2007
_chemical_formula_moiety 'C38 H43 B9 Os P2'
_chemical_formula_sum 'C38 H43 B9 Os P2'
_chemical_formula_weight 849.15
_chemical_name_systematic
; 
 ? 
;
_space_group_IT_number 2
_symmetry_cell_setting triclinic
_symmetry_space_group_name_Hall '-P 1'
_symmetry_space_group_name_H-M 'P -1'
_atom_sites_solution_hydrogens mixed
_atom_sites_solution_primary direct
_atom_sites_solution_secondary difmap
_audit_creation_method SHELXL-97
_cell_angle_alpha 80.437(2)
_cell_angle_beta 78.666(2)
_cell_angle_gamma 80.784(2)
_cell_formula_units_Z 2
_cell_length_a 9.5182(9)
_cell_length_b 10.1237(10)
_cell_length_c 19.7856(19)
_cell_measurement_reflns_used 4566
_cell_measurement_temperature 120(2)
_cell_measurement_theta_max 25.0
_cell_measurement_theta_min 2.3
_cell_volume 1827.3(3)
_computing_cell_refinement 'Bruker XSCANS'
_computing_data_collection 'Bruker XSCANS'
_computing_data_reduction 'Bruker SHELXTL'
_computing_molecular_graphics 'Bruker SHELXTL'
_computing_publication_material 'Bruker SHELXTL'
_computing_structure_refinement 'SHELXL-97 (Sheldrick, 1997)'
_computing_structure_solution 'SHELXS-97 (Sheldrick, 1990)'
_diffrn_ambient_temperature 120(2)
_diffrn_measured_fraction_theta_full 0.987
_diffrn_measured_fraction_theta_max 0.987
_diffrn_measurement_device_type 'Bruker SMART 1000 CCD area detector'
_diffrn_measurement_method '\w scans'
_diffrn_radiation_monochromator graphite
_diffrn_radiation_source 'normal-focus sealed tube'
_diffrn_radiation_type MoK\a
_diffrn_radiation_wavelength 0.71073
_diffrn_reflns_av_R_equivalents 0.0653
_diffrn_reflns_av_sigmaI/netI 0.1468
_diffrn_reflns_limit_h_max 12
_diffrn_reflns_limit_h_min -12
_diffrn_reflns_limit_k_max 13
_diffrn_reflns_limit_k_min -13
_diffrn_reflns_limit_l_max 26
_diffrn_reflns_limit_l_min -26
_diffrn_reflns_number 18666
_diffrn_reflns_theta_full 28.00
_diffrn_reflns_theta_max 28.00
_diffrn_reflns_theta_min 1.06
_exptl_absorpt_coefficient_mu 3.606
_exptl_absorpt_correction_T_max 0.869
_exptl_absorpt_correction_T_min 0.362
_exptl_absorpt_correction_type multi-scan
_exptl_absorpt_process_details SADABS
_exptl_crystal_colour colorless
_exptl_crystal_density_diffrn 1.543
_exptl_crystal_description plate
_exptl_crystal_F_000 844
_exptl_crystal_size_max 0.24
_exptl_crystal_size_mid 0.18
_exptl_crystal_size_min 0.04
_refine_diff_density_max 2.821
_refine_diff_density_min -2.576
_refine_diff_density_rms 0.199
_refine_ls_extinction_method none
_refine_ls_goodness_of_fit_ref 0.887
_refine_ls_hydrogen_treatment constr
_refine_ls_matrix_type full
_refine_ls_number_parameters 451
_refine_ls_number_reflns 8712
_refine_ls_number_restraints 0
_refine_ls_restrained_S_all 0.887
_refine_ls_R_factor_all 0.0729
_refine_ls_R_factor_gt 0.0585
_refine_ls_shift/su_max 0.000
_refine_ls_shift/su_mean 0.000
_refine_ls_structure_factor_coef Fsqd
_refine_ls_weighting_details 'calc w=1/[\s^2^(Fo^2^)+(0.0365P)^2^+0.0000P] where P=(Fo^2^+2Fc^2^)/3'
_refine_ls_weighting_scheme calc
_refine_ls_wR_factor_gt 0.1162
_refine_ls_wR_factor_ref 0.1194
_reflns_number_gt 6042
_reflns_number_total 8712
_reflns_threshold_expression I>2\s(I)
_cod_data_source_file ja067838ssi20061101_073510.cif
_cod_data_source_block sad
_cod_depositor_comments
;
The following automatic conversions were performed:

'_atom_sites_solution_hydrogens' value 'geom and difmap' was changed
to 'mixed'.

Automatic conversion script
Id: cif_fix_values 6452 2018-10-05 10:23:21Z andrius 
;
_cod_database_code 4109215

loop_
_symmetry_equiv_pos_as_xyz
'x, y, z'
'-x, -y, -z'

loop_
_atom_site_label
_atom_site_type_symbol
_atom_site_fract_x
_atom_site_fract_y
_atom_site_fract_z
_atom_site_U_iso_or_equiv
_atom_site_adp_type
_atom_site_occupancy
_atom_site_symmetry_multiplicity
_atom_site_calc_flag
_atom_site_refinement_flags
Os2 Os 0.26851(3) 0.74665(3) 0.245830(16) 0.02029(9) Uani 1 1 d .
H1M H 0.3484 0.8662 0.2668 0.024 Uiso 1 1 d R
H2M H 0.1378 0.6912 0.2291 0.024 Uiso 1 1 d R
P1 P 0.1471(2) 0.85142(19) 0.34020(9) 0.0218(4) Uani 1 1 d .
P2 P 0.15280(19) 0.85468(19) 0.15435(9) 0.0205(4) Uani 1 1 d .
C1 C 0.4645(7) 0.6620(7) 0.2943(4) 0.0209(15) Uani 1 1 d .
H1 H 0.4650 0.7169 0.3237 0.025 Uiso 1 1 d R
B3 B 0.5090(9) 0.7017(8) 0.2057(4) 0.0244(18) Uani 1 1 d .
H3 H 0.5628 0.7860 0.1690 0.029 Uiso 1 1 d R
B4 B 0.6255(9) 0.5855(9) 0.2560(5) 0.0265(19) Uani 1 1 d .
H4 H 0.7199 0.6063 0.2674 0.032 Uiso 1 1 d R
B5 B 0.5135(10) 0.4965(9) 0.3242(5) 0.033(2) Uani 1 1 d .
H5 H 0.5318 0.4553 0.3793 0.040 Uiso 1 1 d R
B6 B 0.3282(10) 0.5609(9) 0.3170(5) 0.030(2) Uani 1 1 d .
H6 H 0.2756 0.5380 0.3663 0.035 Uiso 1 1 d R
C7 C 0.4170(8) 0.6048(8) 0.1730(4) 0.0283(17) Uani 1 1 d .
H7 H 0.3845 0.6422 0.1347 0.034 Uiso 1 1 d R
B8 B 0.5946(10) 0.5475(10) 0.1774(5) 0.035(2) Uani 1 1 d .
H8 H 0.6671 0.5585 0.1277 0.042 Uiso 1 1 d R
B9 B 0.5951(10) 0.4193(9) 0.2489(5) 0.034(2) Uani 1 1 d .
H9 H 0.6615 0.3273 0.2515 0.041 Uiso 1 1 d R
B10 B 0.4117(11) 0.4054(10) 0.2864(6) 0.046(3) Uani 1 1 d .
H10 H 0.3795 0.3107 0.3130 0.055 Uiso 1 1 d R
B11 B 0.2984(11) 0.5228(9) 0.2340(5) 0.033(2) Uani 1 1 d .
H11 H 0.2127 0.4839 0.2237 0.039 Uiso 1 1 d R
B12 B 0.4646(11) 0.4363(10) 0.1958(6) 0.045(3) Uani 1 1 d .
H12 H 0.4607 0.3614 0.1635 0.054 Uiso 1 1 d R
C13 C 0.0545(7) 1.0241(7) 0.3253(4) 0.0234(16) Uani 1 1 d .
C14 C 0.1136(8) 1.1152(8) 0.2714(4) 0.0316(18) Uani 1 1 d .
H14A H 0.1966 1.0851 0.2397 0.038 Uiso 1 1 calc R
C15 C 0.0536(9) 1.2508(8) 0.2627(5) 0.037(2) Uani 1 1 d .
H15A H 0.0960 1.3118 0.2253 0.044 Uiso 1 1 calc R
C16 C -0.0663(9) 1.2961(8) 0.3078(5) 0.038(2) Uani 1 1 d .
H16A H -0.1034 1.3894 0.3036 0.045 Uiso 1 1 calc R
C17 C -0.1320(9) 1.2063(9) 0.3588(5) 0.042(2) Uani 1 1 d .
H17A H -0.2192 1.2364 0.3879 0.050 Uiso 1 1 calc R
C18 C -0.0726(8) 1.0711(8) 0.3686(4) 0.0332(19) Uani 1 1 d .
H18A H -0.1185 1.0102 0.4049 0.040 Uiso 1 1 calc R
C19 C 0.2816(8) 0.8729(8) 0.3917(4) 0.0247(16) Uani 1 1 d .
C20 C 0.3602(8) 0.9812(8) 0.3706(4) 0.0300(18) Uani 1 1 d .
H20A H 0.3325 1.0520 0.3359 0.036 Uiso 1 1 calc R
C21 C 0.4800(9) 0.9857(9) 0.4004(4) 0.037(2) Uani 1 1 d .
H21A H 0.5317 1.0615 0.3874 0.044 Uiso 1 1 calc R
C22 C 0.5239(9) 0.8804(10) 0.4490(5) 0.040(2) Uani 1 1 d .
H22A H 0.6102 0.8806 0.4663 0.048 Uiso 1 1 calc R
C23 C 0.4436(9) 0.7754(9) 0.4724(4) 0.040(2) Uani 1 1 d .
H23A H 0.4708 0.7056 0.5077 0.049 Uiso 1 1 calc R
C24 C 0.3217(9) 0.7728(9) 0.4437(4) 0.0330(19) Uani 1 1 d .
H24A H 0.2651 0.7010 0.4601 0.040 Uiso 1 1 calc R
C25 C 0.0166(8) 0.7605(8) 0.4040(4) 0.0321(19) Uani 1 1 d .
C26 C -0.0186(8) 0.7934(8) 0.4726(4) 0.035(2) Uani 1 1 d .
H26A H 0.0280 0.8588 0.4860 0.041 Uiso 1 1 calc R
C27 C -0.1231(10) 0.7283(10) 0.5205(4) 0.044(2) Uani 1 1 d .
H27A H -0.1480 0.7512 0.5664 0.053 Uiso 1 1 calc R
C28 C -0.1895(10) 0.6334(11) 0.5031(5) 0.053(3) Uani 1 1 d .
H28A H -0.2602 0.5907 0.5367 0.064 Uiso 1 1 calc R
C29 C -0.1542(9) 0.5977(9) 0.4353(5) 0.044(2) Uani 1 1 d .
H29A H -0.2007 0.5315 0.4227 0.052 Uiso 1 1 calc R
C30 C -0.0503(8) 0.6613(8) 0.3876(4) 0.0328(19) Uani 1 1 d .
H30A H -0.0242 0.6361 0.3421 0.039 Uiso 1 1 calc R
C31 C -0.0310(8) 0.9447(7) 0.1741(4) 0.0228(16) Uani 1 1 d .
C32 C -0.0759(8) 1.0699(7) 0.1379(4) 0.0270(17) Uani 1 1 d .
H32A H -0.0088 1.1129 0.1024 0.032 Uiso 1 1 calc R
C33 C -0.2174(8) 1.1327(8) 0.1529(4) 0.0342(19) Uani 1 1 d .
H33A H -0.2458 1.2180 0.1278 0.041 Uiso 1 1 calc R
C34 C -0.3172(8) 1.0714(8) 0.2045(4) 0.0321(18) Uani 1 1 d .
H34A H -0.4142 1.1132 0.2149 0.039 Uiso 1 1 calc R
C35 C -0.2712(8) 0.9468(8) 0.2407(4) 0.0293(17) Uani 1 1 d .
H35A H -0.3376 0.9034 0.2764 0.035 Uiso 1 1 calc R
C36 C -0.1310(8) 0.8857(8) 0.2255(4) 0.0281(17) Uani 1 1 d .
H36A H -0.1026 0.8008 0.2510 0.034 Uiso 1 1 calc R
C37 C 0.1323(8) 0.7243(7) 0.1028(4) 0.0248(16) Uani 1 1 d .
C38 C 0.0263(8) 0.6399(7) 0.1282(4) 0.0277(17) Uani 1 1 d .
H38A H -0.0462 0.6603 0.1668 0.033 Uiso 1 1 calc R
C39 C 0.0255(9) 0.5260(8) 0.0976(5) 0.036(2) Uani 1 1 d .
H39A H -0.0497 0.4711 0.1139 0.043 Uiso 1 1 calc R
C40 C 0.1335(10) 0.4933(9) 0.0439(5) 0.046(2) Uani 1 1 d .
H40A H 0.1373 0.4121 0.0251 0.055 Uiso 1 1 calc R
C41 C 0.2367(10) 0.5780(9) 0.0170(4) 0.040(2) Uani 1 1 d .
H41A H 0.3091 0.5568 -0.0215 0.048 Uiso 1 1 calc R
C42 C 0.2358(8) 0.6936(9) 0.0457(4) 0.0317(19) Uani 1 1 d .
H42A H 0.3064 0.7524 0.0263 0.038 Uiso 1 1 calc R
C43 C 0.2450(7) 0.9768(7) 0.0885(4) 0.0244(16) Uani 1 1 d .
C44 C 0.2030(8) 1.0136(8) 0.0230(4) 0.0296(18) Uani 1 1 d .
H44A H 0.1313 0.9697 0.0118 0.036 Uiso 1 1 calc R
C45 C 0.2640(8) 1.1123(8) -0.0254(4) 0.033(2) Uani 1 1 d .
H45A H 0.2339 1.1366 -0.0693 0.040 Uiso 1 1 calc R
C46 C 0.3687(9) 1.1754(9) -0.0095(4) 0.039(2) Uani 1 1 d .
H46A H 0.4099 1.2443 -0.0425 0.047 Uiso 1 1 calc R
C47 C 0.4144(8) 1.1402(8) 0.0535(4) 0.0324(19) Uani 1 1 d .
H47A H 0.4869 1.1845 0.0638 0.039 Uiso 1 1 calc R
C48 C 0.3543(8) 1.0394(7) 0.1025(4) 0.0267(17) Uani 1 1 d .
H48A H 0.3880 1.0133 0.1456 0.032 Uiso 1 1 calc R

loop_
_atom_site_aniso_label
_atom_site_aniso_U_11
_atom_site_aniso_U_22
_atom_site_aniso_U_33
_atom_site_aniso_U_23
_atom_site_aniso_U_13
_atom_site_aniso_U_12
Os2 0.02555(16) 0.01597(14) 0.01792(15) -0.00048(9) -0.00653(11) 0.00292(11)
P1 0.0270(10) 0.0208(10) 0.0155(9) -0.0005(7) -0.0057(7) 0.0039(8)
P2 0.0242(9) 0.0195(10) 0.0150(9) -0.0003(7) -0.0041(7) 0.0040(8)
C1 0.023(3) 0.018(4) 0.026(4) -0.009(3) -0.014(3) 0.005(3)
B3 0.032(5) 0.019(4) 0.020(4) -0.004(3) -0.001(3) 0.001(4)
B4 0.029(5) 0.019(4) 0.028(5) -0.004(4) -0.004(4) 0.004(4)
B5 0.040(5) 0.026(5) 0.027(5) 0.009(4) -0.005(4) 0.003(4)
B6 0.033(5) 0.024(5) 0.025(5) 0.011(4) -0.004(4) -0.001(4)
C7 0.031(4) 0.027(4) 0.032(4) -0.013(3) -0.019(3) 0.011(3)
B8 0.037(5) 0.032(5) 0.032(5) -0.007(4) -0.009(4) 0.015(4)
B9 0.035(5) 0.022(5) 0.047(6) -0.010(4) -0.017(4) 0.009(4)
B10 0.045(6) 0.018(5) 0.073(8) 0.006(5) -0.013(5) -0.006(4)
B11 0.048(6) 0.015(4) 0.045(6) -0.002(4) -0.031(5) -0.009(4)
B12 0.048(6) 0.031(6) 0.066(8) -0.029(5) -0.037(5) 0.022(5)
C13 0.026(4) 0.024(4) 0.023(4) -0.008(3) -0.014(3) 0.002(3)
C14 0.031(4) 0.021(4) 0.042(5) -0.004(3) -0.009(4) 0.002(3)
C15 0.048(5) 0.021(4) 0.044(5) 0.001(4) -0.021(4) -0.004(4)
C16 0.036(4) 0.021(4) 0.061(6) -0.013(4) -0.027(4) 0.013(4)
C17 0.034(5) 0.040(5) 0.048(6) -0.016(4) -0.018(4) 0.025(4)
C18 0.036(4) 0.029(4) 0.031(4) -0.009(3) -0.007(4) 0.012(4)
C19 0.025(4) 0.031(4) 0.016(4) -0.008(3) -0.003(3) 0.007(3)
C20 0.034(4) 0.031(4) 0.024(4) -0.013(3) -0.009(3) 0.009(4)
C21 0.040(5) 0.038(5) 0.035(5) -0.019(4) -0.014(4) 0.008(4)
C22 0.032(4) 0.054(6) 0.041(5) -0.019(4) -0.022(4) 0.009(4)
C23 0.043(5) 0.050(6) 0.025(4) -0.013(4) -0.017(4) 0.024(4)
C24 0.042(5) 0.036(5) 0.019(4) -0.006(3) -0.005(3) 0.003(4)
C25 0.033(4) 0.029(4) 0.026(4) 0.008(3) -0.002(3) 0.007(4)
C26 0.035(4) 0.034(5) 0.027(4) 0.002(4) -0.006(3) 0.012(4)
C27 0.043(5) 0.059(6) 0.016(4) 0.010(4) -0.003(4) 0.018(5)
C28 0.034(5) 0.054(7) 0.046(6) 0.028(5) 0.011(4) 0.011(5)
C29 0.038(5) 0.029(5) 0.055(6) 0.015(4) -0.008(4) 0.000(4)
C30 0.030(4) 0.029(5) 0.031(4) 0.009(3) -0.004(3) 0.002(4)
C31 0.028(4) 0.024(4) 0.020(4) -0.009(3) -0.009(3) -0.003(3)
C32 0.028(4) 0.022(4) 0.029(4) -0.004(3) -0.006(3) 0.007(3)
C33 0.035(4) 0.026(4) 0.038(5) 0.000(4) -0.011(4) 0.007(4)
C34 0.024(4) 0.028(4) 0.046(5) -0.013(4) -0.013(4) 0.007(3)
C35 0.027(4) 0.029(4) 0.033(4) -0.013(3) -0.004(3) -0.001(3)
C36 0.038(4) 0.017(4) 0.030(4) -0.003(3) -0.006(3) -0.004(3)
C37 0.029(4) 0.019(4) 0.024(4) -0.007(3) -0.010(3) 0.013(3)
C38 0.034(4) 0.023(4) 0.027(4) -0.007(3) -0.010(3) 0.005(3)
C39 0.040(5) 0.027(5) 0.048(5) -0.012(4) -0.022(4) 0.002(4)
C40 0.058(6) 0.038(5) 0.051(6) -0.024(4) -0.035(5) 0.015(5)
C41 0.044(5) 0.051(6) 0.028(5) -0.020(4) -0.016(4) 0.015(4)
C42 0.035(4) 0.042(5) 0.019(4) -0.011(3) -0.010(3) 0.004(4)
C43 0.023(4) 0.022(4) 0.022(4) 0.003(3) -0.002(3) 0.006(3)
C44 0.029(4) 0.035(5) 0.021(4) 0.001(3) -0.006(3) 0.006(3)
C45 0.033(4) 0.034(5) 0.024(4) 0.005(3) 0.002(3) 0.007(4)
C46 0.044(5) 0.028(5) 0.030(5) 0.009(4) 0.011(4) 0.002(4)
C47 0.034(4) 0.026(4) 0.034(5) -0.001(3) 0.002(4) -0.007(3)
C48 0.029(4) 0.028(4) 0.020(4) -0.003(3) -0.001(3) 0.000(3)

loop_
_atom_type_symbol
_atom_type_description
_atom_type_scat_dispersion_real
_atom_type_scat_dispersion_imag
_atom_type_scat_source
C C 0.0033 0.0016 'International Tables Vol C Tables 4.2.6.8 and 6.1.1.4'
H H 0.0000 0.0000 'International Tables Vol C Tables 4.2.6.8 and 6.1.1.4'
B B 0.0013 0.0007 'International Tables Vol C Tables 4.2.6.8 and 6.1.1.4'
P P 0.1023 0.0942 'International Tables Vol C Tables 4.2.6.8 and 6.1.1.4'
Os Os -1.2165 7.6030 'International Tables Vol C Tables 4.2.6.8 and 6.1.1.4'

loop_
_geom_angle_atom_site_label_1
_geom_angle_atom_site_label_2
_geom_angle_atom_site_label_3
_geom_angle
B6 Os2 C1 45.4(3)
B6 Os2 B3 78.6(3)
C1 Os2 B3 44.6(3)
B6 Os2 B11 48.0(3)
C1 Os2 B11 76.8(3)
B3 Os2 B11 76.8(3)
B6 Os2 P1 90.2(2)
C1 Os2 P1 94.74(18)
B3 Os2 P1 130.3(2)
B11 Os2 P1 128.4(3)
B6 Os2 C7 75.8(3)
C1 Os2 C7 72.4(3)
B3 Os2 C7 43.2(3)
B11 Os2 C7 43.1(3)
P1 Os2 C7 165.39(19)
B6 Os2 P2 150.1(3)
C1 Os2 P2 153.58(18)
B3 Os2 P2 109.4(2)
B11 Os2 P2 104.5(2)
P1 Os2 P2 104.04(6)
C7 Os2 P2 90.41(19)
B6 Os2 H1M 105.1
C1 Os2 H1M 67.1
B3 Os2 H1M 72.8
B11 Os2 H1M 143.2
P1 Os2 H1M 63.7
C7 Os2 H1M 115.2
P2 Os2 H1M 104.8
B6 Os2 H2M 93.4
C1 Os2 H2M 136.9
B3 Os2 H2M 130.7
B11 Os2 H2M 63.1
P1 Os2 H2M 97.9
C7 Os2 H2M 87.5
P2 Os2 H2M 59.1
H1M Os2 H2M 153.4
C25 P1 C13 104.5(3)
C25 P1 C19 103.3(4)
C13 P1 C19 101.7(3)
C25 P1 Os2 117.7(3)
C13 P1 Os2 119.4(2)
C19 P1 Os2 107.9(2)
C43 P2 C31 102.6(3)
C43 P2 C37 102.7(3)
C31 P2 C37 104.0(3)
C43 P2 Os2 118.6(3)
C31 P2 Os2 119.1(2)
C37 P2 Os2 107.8(2)
B4 C1 B5 62.4(5)
B4 C1 B3 63.6(5)
B5 C1 B3 113.8(6)
B4 C1 B6 114.8(6)
B5 C1 B6 63.5(5)
B3 C1 B6 111.6(6)
B4 C1 Os2 128.0(5)
B5 C1 Os2 126.2(5)
B3 C1 Os2 68.3(4)
B6 C1 Os2 66.5(4)
B4 C1 H1 118.3
B5 C1 H1 113.8
B3 C1 H1 124.0
B6 C1 H1 115.0
Os2 C1 H1 104.1
C7 B3 C1 104.8(6)
C7 B3 B8 59.3(5)
C1 B3 B8 104.1(6)
C7 B3 B4 105.6(6)
C1 B3 B4 57.8(4)
B8 B3 B4 58.9(5)
C7 B3 Os2 70.0(4)
C1 B3 Os2 67.0(3)
B8 B3 Os2 124.3(6)
B4 B3 Os2 121.5(5)
C7 B3 H3 118.7
C1 B3 H3 135.2
B8 B3 H3 106.9
B4 B3 H3 115.3
Os2 B3 H3 116.9
C1 B4 B8 105.4(6)
C1 B4 B5 59.0(5)
B8 B4 B5 107.6(7)
C1 B4 B9 105.7(6)
B8 B4 B9 59.5(5)
B5 B4 B9 60.2(5)
C1 B4 B3 58.7(4)
B8 B4 B3 59.7(5)
B5 B4 B3 107.1(6)
B9 B4 B3 107.0(7)
C1 B4 H4 119.5
B8 B4 H4 128.4
B5 B4 H4 116.3
B9 B4 H4 123.2
B3 B4 H4 124.9
C1 B5 B4 58.6(4)
C1 B5 B10 104.9(6)
B4 B5 B10 107.8(7)
C1 B5 B9 105.6(6)
B4 B5 B9 60.5(5)
B10 B5 B9 59.9(6)
C1 B5 B6 58.8(5)
B4 B5 B6 107.8(6)
B10 B5 B6 60.0(6)
B9 B5 B6 108.4(7)
C1 B5 H5 125.4
B4 B5 H5 129.2
B10 B5 H5 116.8
B9 B5 H5 125.0
B6 B5 H5 114.5
C1 B6 B10 103.4(6)
C1 B6 B5 57.7(5)
B10 B6 B5 59.2(6)
C1 B6 B11 104.5(6)
B10 B6 B11 59.9(6)
B5 B6 B11 107.0(6)
C1 B6 Os2 68.1(3)
B10 B6 Os2 122.7(6)
B5 B6 Os2 122.4(5)
B11 B6 Os2 67.8(4)
C1 B6 H6 124.1
B10 B6 H6 107.6
B5 B6 H6 102.4
B11 B6 H6 131.2
Os2 B6 H6 124.3
B3 C7 B11 113.5(6)
B3 C7 B12 113.1(6)
B11 C7 B12 63.1(6)
B3 C7 B8 62.6(5)
B11 C7 B8 114.2(6)
B12 C7 B8 61.7(5)
B3 C7 Os2 66.8(4)
B11 C7 Os2 67.4(4)
B12 C7 Os2 124.7(6)
B8 C7 Os2 124.4(5)
B3 C7 H7 115.5
B11 C7 H7 115.2
B12 C7 H7 125.5
B8 C7 H7 124.7
Os2 C7 H7 96.6
C7 B8 B12 58.9(5)
C7 B8 B4 106.8(6)
B12 B8 B4 108.8(7)
C7 B8 B9 106.4(7)
B12 B8 B9 59.9(6)
B4 B8 B9 61.2(5)
C7 B8 B3 58.1(5)
B12 B8 B3 107.2(6)
B4 B8 B3 61.5(5)
B9 B8 B3 109.7(7)
C7 B8 H8 114.3
B12 B8 H8 121.9
B4 B8 H8 125.9
B9 B8 H8 130.9
B3 B8 H8 114.5
B12 B9 B8 59.9(6)
B12 B9 B10 59.6(6)
B8 B9 B10 106.9(7)
B12 B9 B5 107.6(7)
B8 B9 B5 106.7(6)
B10 B9 B5 59.9(6)
B12 B9 B4 107.3(7)
B8 B9 B4 59.3(5)
B10 B9 B4 106.8(6)
B5 B9 B4 59.3(5)
B12 B9 H9 115.3
B8 B9 H9 127.1
B10 B9 H9 113.4
B5 B9 H9 122.5
B4 B9 H9 131.8
B12 B10 B5 107.7(7)
B12 B10 B9 59.5(6)
B5 B10 B9 60.2(5)
B12 B10 B6 108.7(7)
B5 B10 B6 60.8(6)
B9 B10 B6 109.3(7)
B12 B10 B11 59.8(6)
B5 B10 B11 109.4(7)
B9 B10 B11 108.3(7)
B6 B10 B11 61.2(5)
B12 B10 H10 122.7
B5 B10 H10 120.4
B9 B10 H10 120.9
B6 B10 H10 120.6
B11 B10 H10 121.9
C7 B11 B12 58.8(6)
C7 B11 B10 104.0(6)
B12 B11 B10 58.6(6)
C7 B11 B6 104.8(6)
B12 B11 B6 106.0(6)
B10 B11 B6 58.9(5)
C7 B11 Os2 69.6(4)
B12 B11 Os2 122.9(6)
B10 B11 Os2 118.6(6)
B6 B11 Os2 64.3(4)
C7 B11 H11 124.4
B12 B11 H11 110.5
B10 B11 H11 114.6
B6 B11 H11 128.9
Os2 B11 H11 118.0
C7 B12 B9 107.0(7)
C7 B12 B8 59.4(5)
B9 B12 B8 60.1(6)
C7 B12 B10 105.8(7)
B9 B12 B10 60.9(6)
B8 B12 B10 108.1(7)
C7 B12 B11 58.1(5)
B9 B12 B11 111.0(7)
B8 B12 B11 108.2(7)
B10 B12 B11 61.6(6)
C7 B12 H12 123.3
B9 B12 H12 122.5
B8 B12 H12 123.8
B10 B12 H12 120.8
B11 B12 H12 118.0
C14 C13 C18 117.5(7)
C14 C13 P1 119.8(5)
C18 C13 P1 122.6(6)
C13 C14 C15 121.2(7)
C13 C14 H14A 119.4
C15 C14 H14A 119.4
C16 C15 C14 120.2(8)
C16 C15 H15A 119.9
C14 C15 H15A 119.9
C17 C16 C15 119.6(7)
C17 C16 H16A 120.2
C15 C16 H16A 120.2
C16 C17 C18 120.7(8)
C16 C17 H17A 119.7
C18 C17 H17A 119.7
C17 C18 C13 120.5(8)
C17 C18 H18A 119.8
C13 C18 H18A 119.8
C24 C19 C20 119.0(7)
C24 C19 P1 121.2(6)
C20 C19 P1 118.9(6)
C19 C20 C21 119.8(8)
C19 C20 H20A 120.1
C21 C20 H20A 120.1
C22 C21 C20 120.2(9)
C22 C21 H21A 119.9
C20 C21 H21A 119.9
C23 C22 C21 120.4(8)
C23 C22 H22A 119.8
C21 C22 H22A 119.8
C22 C23 C24 119.1(8)
C22 C23 H23A 120.4
C24 C23 H23A 120.4
C19 C24 C23 121.2(8)
C19 C24 H24A 119.4
C23 C24 H24A 119.4
C30 C25 C26 118.6(7)
C30 C25 P1 122.4(6)
C26 C25 P1 119.0(7)
C27 C26 C25 119.0(9)
C27 C26 H26A 120.5
C25 C26 H26A 120.5
C28 C27 C26 121.7(9)
C28 C27 H27A 119.2
C26 C27 H27A 119.2
C27 C28 C29 120.2(8)
C27 C28 H28A 119.9
C29 C28 H28A 119.9
C30 C29 C28 118.6(9)
C30 C29 H29A 120.7
C28 C29 H29A 120.7
C25 C30 C29 122.0(9)
C25 C30 H30A 119.0
C29 C30 H30A 119.0
C36 C31 C32 117.8(7)
C36 C31 P2 119.3(6)
C32 C31 P2 122.9(5)
C33 C32 C31 121.1(7)
C33 C32 H32A 119.5
C31 C32 H32A 119.5
C34 C33 C32 120.4(7)
C34 C33 H33A 119.8
C32 C33 H33A 119.8
C33 C34 C35 118.1(7)
C33 C34 H34A 120.9
C35 C34 H34A 120.9
C36 C35 C34 121.0(7)
C36 C35 H35A 119.5
C34 C35 H35A 119.5
C35 C36 C31 121.5(7)
C35 C36 H36A 119.2
C31 C36 H36A 119.2
C42 C37 C38 118.7(7)
C42 C37 P2 120.8(6)
C38 C37 P2 119.5(5)
C37 C38 C39 120.6(7)
C37 C38 H38A 119.7
C39 C38 H38A 119.7
C40 C39 C38 119.7(8)
C40 C39 H39A 120.2
C38 C39 H39A 120.2
C39 C40 C41 120.1(8)
C39 C40 H40A 119.9
C41 C40 H40A 119.9
C40 C41 C42 120.5(8)
C40 C41 H41A 119.8
C42 C41 H41A 119.8
C41 C42 C37 120.2(8)
C41 C42 H42A 119.9
C37 C42 H42A 119.9
C48 C43 C44 118.1(7)
C48 C43 P2 121.3(6)
C44 C43 P2 120.5(6)
C45 C44 C43 121.3(8)
C45 C44 H44A 119.4
C43 C44 H44A 119.4
C46 C45 C44 119.5(8)
C46 C45 H45A 120.3
C44 C45 H45A 120.3
C47 C46 C45 120.9(7)
C47 C46 H46A 119.6
C45 C46 H46A 119.6
C46 C47 C48 120.1(8)
C46 C47 H47A 120.0
C48 C47 H47A 120.0
C43 C48 C47 120.1(7)
C43 C48 H48A 119.9
C47 C48 H48A 119.9

loop_
_geom_bond_atom_site_label_1
_geom_bond_atom_site_label_2
_geom_bond_distance
Os2 B6 2.222(8)
Os2 C1 2.248(7)
Os2 B3 2.269(8)
Os2 B11 2.283(9)
Os2 P1 2.3162(19)
Os2 C7 2.318(7)
Os2 P2 2.3291(18)
Os2 H1M 1.6742
Os2 H2M 1.5557
P1 C25 1.829(8)
P1 C13 1.832(7)
P1 C19 1.844(8)
P2 C43 1.833(7)
P2 C31 1.839(7)
P2 C37 1.852(8)
C1 B4 1.698(10)
C1 B5 1.704(11)
C1 B3 1.714(11)
C1 B6 1.725(11)
C1 H1 0.8700
B3 C7 1.690(11)
B3 B8 1.766(12)
B3 B4 1.797(12)
B3 H3 1.1435
B4 B8 1.751(14)
B4 B5 1.763(12)
B4 B9 1.785(13)
B4 H4 1.0295
B5 B10 1.774(16)
B5 B9 1.780(14)
B5 B6 1.804(13)
B5 H5 1.1374
B6 B10 1.790(14)
B6 B11 1.831(13)
B6 H6 1.0131
C7 B11 1.690(12)
C7 B12 1.702(13)
C7 B8 1.711(11)
C7 H7 0.8781
B8 B12 1.750(15)
B8 B9 1.754(14)
B8 H8 1.0849
B9 B12 1.750(14)
B9 B10 1.775(14)
B9 H9 1.0385
B10 B12 1.753(17)
B10 B11 1.807(14)
B10 H10 1.0743
B11 B12 1.774(14)
B11 H11 1.0293
B12 H12 1.0783
C13 C14 1.381(10)
C13 C18 1.404(10)
C14 C15 1.396(11)
C14 H14A 0.9500
C15 C16 1.370(12)
C15 H15A 0.9500
C16 C17 1.367(12)
C16 H16A 0.9500
C17 C18 1.392(11)
C17 H17A 0.9500
C18 H18A 0.9500
C19 C24 1.384(11)
C19 C20 1.387(11)
C20 C21 1.394(11)
C20 H20A 0.9500
C21 C22 1.382(12)
C21 H21A 0.9500
C22 C23 1.372(12)
C22 H22A 0.9500
C23 C24 1.395(12)
C23 H23A 0.9500
C24 H24A 0.9500
C25 C30 1.384(12)
C25 C26 1.415(11)
C26 C27 1.397(12)
C26 H26A 0.9500
C27 C28 1.353(15)
C27 H27A 0.9500
C28 C29 1.410(14)
C28 H28A 0.9500
C29 C30 1.386(11)
C29 H29A 0.9500
C30 H30A 0.9500
C31 C36 1.377(10)
C31 C32 1.395(10)
C32 C33 1.392(10)
C32 H32A 0.9500
C33 C34 1.388(11)
C33 H33A 0.9500
C34 C35 1.393(11)
C34 H34A 0.9500
C35 C36 1.376(10)
C35 H35A 0.9500
C36 H36A 0.9500
C37 C42 1.387(10)
C37 C38 1.391(10)
C38 C39 1.391(11)
C38 H38A 0.9500
C39 C40 1.369(12)
C39 H39A 0.9500
C40 C41 1.377(13)
C40 H40A 0.9500
C41 C42 1.381(12)
C41 H41A 0.9500
C42 H42A 0.9500
C43 C48 1.395(11)
C43 C44 1.404(10)
C44 C45 1.379(10)
C44 H44A 0.9500
C45 C46 1.376(13)
C45 H45A 0.9500
C46 C47 1.373(12)
C46 H46A 0.9500
C47 C48 1.396(10)
C47 H47A 0.9500
C48 H48A 0.9500
